data_4128834
loop_
_publ_author_name
'Su, Yuanting'
'Huan Do, Dinh Cao'
'Li, Yongxin'
'Kinjo, Rei'

_publ_section_title
;
 Metal-Free Selective Borylation of Arenes by a Diazadiborinine via
 C-H/C-F Bond Activation and Dearomatization.
;
_journal_issue 35
_journal_name_full 'Journal of the American Chemical Society'
_journal_page_first 13729
_journal_page_last 13733
_journal_paper_doi 10.1021/jacs.9b06022
_journal_volume 141
_journal_year 2019
_chemical_formula_sum 'C54 H47 B2 Cl N4'
_chemical_formula_weight 809.02
_space_group_crystal_system triclinic
_space_group_IT_number 2
_space_group_name_Hall '-P 1'
_space_group_name_H-M_alt 'P -1'
_atom_sites_solution_hydrogens geom
_atom_sites_solution_primary dual
_cell_angle_alpha 87.7958(17)
_cell_angle_beta 87.8829(16)
_cell_angle_gamma 89.4790(18)
_cell_formula_units_Z 4
_cell_length_a 13.1184(4)
_cell_length_b 13.2082(4)
_cell_length_c 25.2910(8)
_cell_measurement_reflns_used 9721
_cell_measurement_temperature 100.(2)
_cell_measurement_theta_max 66.9191
_cell_measurement_theta_min 3.4998
_cell_volume 4375.8(2)
_computing_cell_refinement 'SAINT V8.38A (Bruker AXS Inc., 2017)'
_computing_data_collection 'Bruker Instrument Service v2012.12.0.3'
_computing_data_reduction 'SAINT V8.38A (Bruker AXS Inc., 2017)'
_computing_molecular_graphics 'XP (Bruker AXS Inc., 2018)'
_computing_publication_material 'APEX3 (Bruker AXS Inc., 2018)'
_computing_structure_refinement 'SHELXL-2018/3 (Sheldrick, 2018)'
_computing_structure_solution 'XT, VERSION 2014/5'
_diffrn_ambient_temperature 100.(2)
_diffrn_detector_area_resol_mean 8.3333
_diffrn_measured_fraction_theta_full 0.983
_diffrn_measured_fraction_theta_max 0.983
_diffrn_measurement_device_type 'CCD area detector'
_diffrn_measurement_method 'phi and omega scans'
_diffrn_radiation_monochromator 'Multilayer Mirror'
_diffrn_radiation_type CuK\a
_diffrn_radiation_wavelength 1.54178
_diffrn_reflns_av_R_equivalents 0.0746
_diffrn_reflns_av_unetI/netI 0.1235
_diffrn_reflns_limit_h_max 15
_diffrn_reflns_limit_h_min -15
_diffrn_reflns_limit_k_max 15
_diffrn_reflns_limit_k_min -15
_diffrn_reflns_limit_l_max 30
_diffrn_reflns_limit_l_min 0
_diffrn_reflns_number 16490
_diffrn_reflns_theta_full 66.82
_diffrn_reflns_theta_max 66.82
_diffrn_reflns_theta_min 3.35
_diffrn_source 'Incoatec Microfocus Source'
_diffrn_source_type 'Bruker Kappa Duo APEX2'
_exptl_absorpt_coefficient_mu 1.088
_exptl_absorpt_correction_T_max 0.96
_exptl_absorpt_correction_T_min 0.33
_exptl_absorpt_correction_type multi-scan
_exptl_absorpt_process_details 'TWINABS - Bruker AXS scaling for twinned crystals - Version 2012/1'
_exptl_crystal_colour orange
_exptl_crystal_density_diffrn 1.228
_exptl_crystal_density_method 'not measured'
_exptl_crystal_description plate
_exptl_crystal_F_000 1704
_exptl_crystal_size_max 0.220
_exptl_crystal_size_mid 0.160
_exptl_crystal_size_min 0.040
_refine_diff_density_max 0.806
_refine_diff_density_min -0.506
_refine_ls_extinction_method none
_refine_ls_goodness_of_fit_ref 1.034
_refine_ls_hydrogen_treatment constr
_refine_ls_matrix_type full
_refine_ls_number_parameters 1156
_refine_ls_number_reflns 16490
_refine_ls_number_restraints 253
_refine_ls_restrained_S_all 1.027
_refine_ls_R_factor_all 0.1005
_refine_ls_R_factor_gt 0.0914
_refine_ls_shift/su_max 0.000
_refine_ls_shift/su_mean 0.000
_refine_ls_structure_factor_coef Fsqd
_refine_ls_weighting_details 'w=1/[\s^2^(Fo^2^)+(0.1673P)^2^+0.6104P] where P=(Fo^2^+2Fc^2^)/3'
_refine_ls_weighting_scheme calc
_refine_ls_wR_factor_gt 0.2424
_refine_ls_wR_factor_ref 0.2547
_reflns_number_gt 13585
_reflns_number_total 16490
_reflns_threshold_expression 'I > 2\s(I)'
_cod_data_source_file ja9b06022_si_005.cif
_cod_data_source_block rei1366s_0m_5
_cod_depositor_comments
;
The following automatic conversions were performed:

data item '_exptl_absorpt_correction_type' value 'Multi-Scan' was
changed to 'multi-scan' in accordance with the
/home/data/users/saulius/crontab/automatic-downloads/current/ACS/lib/dictionaries/cif_core.dic
dictionary named 'cif_core.dic' version 2.4.2 last updated on
2011-04-26.

Automatic conversion script
Id: cif_fix_values 6909 2019-04-08 15:41:33Z antanas 
;
_cod_database_code 4128834

loop_
_space_group_symop_operation_xyz
'x, y, z'
'-x, -y, -z'

loop_
_atom_site_type_symbol
_atom_site_label
_atom_site_fract_x
_atom_site_fract_y
_atom_site_fract_z
_atom_site_U_iso_or_equiv
_atom_site_adp_type
_atom_site_calc_flag
_atom_site_refinement_flags_adp
_atom_site_refinement_flags_occupancy
_atom_site_refinement_flags_posn
_atom_site_occupancy
_atom_site_disorder_assembly
_atom_site_disorder_group
B B1 0.2564(3) 0.8170(3) 0.73035(14) 0.0352(7) Uani d . . . 1.0 . .
B B2 0.2723(3) 0.5963(3) 0.76252(14) 0.0343(7) Uani d . . . 1.0 . .
B B3 0.7552(3) 0.1532(3) 0.73101(14) 0.0334(7) Uani d . . . 1.0 . .
B B4 0.7735(3) 0.3677(3) 0.76370(14) 0.0333(7) Uani d . . . 1.0 . .
C C1 0.2088(2) 0.7728(2) 0.78022(12) 0.0346(6) Uani d . . . 1.0 . .
C C2 0.3115(2) 0.7421(2) 0.69819(12) 0.0328(6) Uani d . . . 1.0 . .
C C3 0.2794(2) 0.4811(3) 0.77724(12) 0.0348(6) Uani d . . . 1.0 . .
C C4 0.3728(3) 0.4351(3) 0.78863(12) 0.0373(7) Uani d . . . 1.0 . .
H H4 0.432398 0.475405 0.788881 0.045 Uiso calc U . R 1.0 . .
C C5 0.3802(3) 0.3318(3) 0.79955(13) 0.0426(8) Uani d . . . 1.0 . .
H H5 0.444346 0.302266 0.807629 0.051 Uiso calc U . R 1.0 . .
C C6 0.2948(3) 0.2715(3) 0.79877(15) 0.0483(8) Uani d . . . 1.0 . .
H H6 0.300266 0.200501 0.805819 0.058 Uiso calc U . R 1.0 . .
C C7 0.2010(3) 0.3151(3) 0.78764(15) 0.0469(8) Uani d . . . 1.0 . .
H H7 0.141915 0.274224 0.786847 0.056 Uiso calc U . R 1.0 . .
C C8 0.1941(3) 0.4187(3) 0.77769(13) 0.0405(7) Uani d . . . 1.0 . .
H H8 0.129331 0.448246 0.77097 0.049 Uiso calc U . R 1.0 . .
C C9 0.1749(2) 0.6560(3) 0.84738(12) 0.0342(6) Uani d . . . 1.0 . .
C C10 0.1734(3) 0.5605(2) 0.87994(12) 0.0361(7) Uani d . . . 1.0 . .
C C11 0.2632(3) 0.5106(3) 0.89457(13) 0.0402(7) Uani d . . . 1.0 . .
H H11 0.327286 0.538398 0.883335 0.048 Uiso calc U . R 1.0 . .
C C12 0.2602(3) 0.4219(3) 0.92496(13) 0.0466(8) Uani d . . . 1.0 . .
H H12 0.32174 0.3878 0.93374 0.056 Uiso calc U . R 1.0 . .
C C13 0.1664(3) 0.3825(3) 0.94277(14) 0.0492(9) Uani d . . . 1.0 . .
H H13 0.164017 0.320731 0.963264 0.059 Uiso calc U . R 1.0 . .
C C14 0.0771(3) 0.4326(3) 0.93084(14) 0.0474(8) Uani d . . . 1.0 . .
H H14 0.013459 0.407117 0.944414 0.057 Uiso calc U . R 1.0 . .
C C15 0.0803(3) 0.5204(3) 0.89896(13) 0.0406(7) Uani d . . . 1.0 . .
H H15 0.018461 0.553709 0.889947 0.049 Uiso calc U . R 1.0 . .
C C16 0.1348(2) 0.7460(3) 0.86219(12) 0.0351(6) Uani d . . . 1.0 . .
C C17 0.0879(2) 0.7732(3) 0.91387(12) 0.0359(7) Uani d . . . 1.0 . .
C C18 0.1371(3) 0.7447(3) 0.96017(13) 0.0404(7) Uani d . . . 1.0 . .
H H18 0.196931 0.703785 0.95828 0.048 Uiso calc U . R 1.0 . .
C C19 0.0990(3) 0.7758(3) 1.00920(14) 0.0451(8) Uani d . . . 1.0 . .
H H19 0.132866 0.75559 1.040509 0.054 Uiso calc U . R 1.0 . .
C C20 0.0119(3) 0.8361(3) 1.01244(14) 0.0469(8) Uani d . . . 1.0 . .
H H20 -0.012941 0.858992 1.045694 0.056 Uiso calc U . R 1.0 . .
C C21 -0.0381(3) 0.8624(3) 0.96694(14) 0.0473(8) Uani d . . . 1.0 . .
H H21 -0.098422 0.90255 0.969027 0.057 Uiso calc U . R 1.0 . .
C C22 -0.0012(3) 0.8307(3) 0.91790(13) 0.0417(7) Uani d . . . 1.0 . .
H H22 -0.037161 0.848574 0.886935 0.05 Uiso calc U . R 1.0 . .
C C23 0.1147(2) 0.9199(2) 0.82055(12) 0.0338(6) Uani d . . . 1.0 . .
C C24 0.0315(2) 0.9456(2) 0.78980(12) 0.0339(6) Uani d . . . 1.0 . .
C C25 -0.0136(2) 1.0400(3) 0.79528(12) 0.0359(7) Uani d . . . 1.0 . .
H H25 -0.070667 1.058082 0.774774 0.043 Uiso calc U . R 1.0 . .
C C26 0.0230(2) 1.1095(3) 0.83034(12) 0.0369(7) Uani d . . . 1.0 . .
C C27 0.1104(2) 1.0841(3) 0.85742(12) 0.0357(7) Uani d . . . 1.0 . .
H H27 0.139163 1.132928 0.879 0.043 Uiso calc U . R 1.0 . .
C C28 0.1575(2) 0.9889(3) 0.85393(12) 0.0352(7) Uani d . . . 1.0 . .
C C29 -0.0089(3) 0.8737(3) 0.75052(13) 0.0396(7) Uani d . . . 1.0 . .
H H29A -0.077974 0.894701 0.741152 0.059 Uiso calc U . R 1.0 . .
H H29B -0.010629 0.804835 0.766388 0.059 Uiso calc U . R 1.0 . .
H H29C 0.035748 0.874986 0.718568 0.059 Uiso calc U . R 1.0 . .
C C30 -0.0327(3) 1.2085(3) 0.83766(14) 0.0419(7) Uani d . . . 1.0 . .
H H30A -0.09691 1.196074 0.85782 0.063 Uiso calc U . R 1.0 . .
H H30B -0.047223 1.23969 0.802949 0.063 Uiso calc U . R 1.0 . .
H H30C 0.009786 1.254003 0.856991 0.063 Uiso calc U . R 1.0 . .
C C31 0.2512(3) 0.9638(3) 0.88418(14) 0.0430(7) Uani d . . . 1.0 . .
H H31A 0.23135 0.943083 0.92071 0.065 Uiso calc U . R 1.0 . .
H H31B 0.294869 1.023604 0.884217 0.065 Uiso calc U . R 1.0 . .
H H31C 0.288624 0.908328 0.867378 0.065 Uiso calc U . R 1.0 . .
C C32 0.3750(2) 0.5884(3) 0.67246(12) 0.0338(6) Uani d . . . 1.0 . .
C C33 0.3924(3) 0.4784(3) 0.66848(11) 0.0355(7) Uani d . . . 1.0 . .
C C34 0.3134(3) 0.4141(3) 0.65754(12) 0.0393(7) Uani d . . . 1.0 . .
H H34 0.246328 0.440842 0.654508 0.047 Uiso calc U . R 1.0 . .
C C35 0.3307(3) 0.3119(3) 0.65098(14) 0.0471(8) Uani d . . . 1.0 . .
H H35 0.275637 0.26873 0.643921 0.056 Uiso calc U . R 1.0 . .
C C36 0.4293(3) 0.2722(3) 0.65478(13) 0.0488(9) Uani d . . . 1.0 . .
H H36 0.441863 0.202216 0.649792 0.059 Uiso calc U . R 1.0 . .
C C37 0.5083(3) 0.3354(3) 0.66583(14) 0.0475(9) Uani d . . . 1.0 . .
H H37 0.575374 0.308492 0.668868 0.057 Uiso calc U . R 1.0 . .
C C38 0.4907(3) 0.4376(3) 0.67252(13) 0.0397(7) Uani d . . . 1.0 . .
H H38 0.545785 0.480457 0.67991 0.048 Uiso calc U . R 1.0 . .
C C39 0.4051(2) 0.6596(3) 0.63546(12) 0.0339(6) Uani d . . . 1.0 . .
C C40 0.4632(2) 0.6460(2) 0.58456(12) 0.0354(6) Uani d . . . 1.0 . .
C C41 0.4141(3) 0.6534(3) 0.53632(13) 0.0415(7) Uani d . . . 1.0 . .
H H41 0.343377 0.669272 0.535716 0.05 Uiso calc U . R 1.0 . .
C C42 0.4691(3) 0.6377(3) 0.48940(14) 0.0452(8) Uani d . . . 1.0 . .
H H42 0.435361 0.642691 0.456802 0.054 Uiso calc U . R 1.0 . .
C C43 0.5713(3) 0.6150(3) 0.48926(14) 0.0488(9) Uani d . . . 1.0 . .
H H43 0.607851 0.603592 0.456877 0.059 Uiso calc U . R 1.0 . .
C C44 0.6210(3) 0.6088(3) 0.53690(16) 0.0534(9) Uani d . . . 1.0 . .
H H44 0.691982 0.593727 0.53717 0.064 Uiso calc U . R 1.0 . .
C C45 0.5666(3) 0.6247(3) 0.58424(14) 0.0448(8) Uani d . . . 1.0 . .
H H45 0.600964 0.620896 0.616685 0.054 Uiso calc U . R 1.0 . .
C C46 0.3755(2) 0.8457(2) 0.61910(12) 0.0340(6) Uani d . . . 1.0 . .
C C47 0.2913(3) 0.8778(3) 0.59078(12) 0.0363(7) Uani d . . . 1.0 . .
C C48 0.2974(3) 0.9705(3) 0.56315(13) 0.0425(8) Uani d . . . 1.0 . .
H H48 0.239824 0.995183 0.54477 0.051 Uiso calc U . R 1.0 . .
C C49 0.3858(3) 1.0282(3) 0.56171(14) 0.0495(9) Uani d . . . 1.0 . .
C C50 0.4682(3) 0.9915(3) 0.58950(15) 0.0488(8) Uani d . . . 1.0 . .
H H50 0.528985 1.03011 0.588291 0.059 Uiso calc U . R 1.0 . .
C C51 0.4657(3) 0.9003(3) 0.61917(13) 0.0406(7) Uani d . . . 1.0 . .
C C52 0.1959(3) 0.8160(3) 0.59110(13) 0.0409(7) Uani d . . . 1.0 . .
H H52A 0.213959 0.743996 0.589966 0.061 Uiso calc U . R 1.0 . .
H H52B 0.156479 0.835709 0.560115 0.061 Uiso calc U . R 1.0 . .
H H52C 0.154794 0.828086 0.623446 0.061 Uiso calc U . R 1.0 . .
C C53 0.3915(4) 1.1277(3) 0.53044(17) 0.0657(12) Uani d . . . 1.0 . .
H H53A 0.446797 1.168429 0.543324 0.099 Uiso calc U . R 1.0 . .
H H53B 0.326651 1.164419 0.53479 0.099 Uiso calc U . R 1.0 . .
H H53C 0.404709 1.114859 0.492889 0.099 Uiso calc U . R 1.0 . .
C C54 0.5551(3) 0.8651(3) 0.65038(16) 0.0528(9) Uani d . . . 1.0 . .
H H54A 0.531284 0.841025 0.685789 0.079 Uiso calc U . R 1.0 . .
H H54B 0.602286 0.92155 0.653489 0.079 Uiso calc U . R 1.0 . .
H H54C 0.590361 0.809822 0.632286 0.079 Uiso calc U . R 1.0 . .
C C55 0.7077(2) 0.1904(2) 0.78104(12) 0.0345(6) Uani d . . . 1.0 . .
C C56 0.8111(2) 0.2317(2) 0.69884(12) 0.0338(6) Uani d . . . 1.0 . .
C C57 0.7817(2) 0.4810(3) 0.77887(12) 0.0355(7) Uani d . . . 1.0 . .
C C58 0.8759(3) 0.5221(3) 0.79188(12) 0.0389(7) Uani d . . . 1.0 . .
H H58 0.934428 0.479305 0.79312 0.047 Uiso calc U . R 1.0 . .
C C59 0.8849(3) 0.6227(3) 0.80283(14) 0.0472(8) Uani d . . . 1.0 . .
H H59 0.949316 0.648701 0.811324 0.057 Uiso calc U . R 1.0 . .
C C60 0.8008(3) 0.6858(3) 0.80151(15) 0.0511(9) Uani d . . . 1.0 . .
H H60 0.807146 0.755248 0.809237 0.061 Uiso calc U . R 1.0 . .
C C61 0.7068(3) 0.6479(3) 0.78887(16) 0.0503(9) Uani d . . . 1.0 . .
H H61 0.648889 0.691454 0.787404 0.06 Uiso calc U . R 1.0 . .
C C62 0.6977(3) 0.5458(3) 0.77836(14) 0.0417(7) Uani d . . . 1.0 . .
H H62 0.63282 0.519962 0.770686 0.05 Uiso calc U . R 1.0 . .
C C63 0.6719(2) 0.2991(3) 0.84747(12) 0.0354(7) Uani d . . . 1.0 . .
C C64 0.6684(3) 0.3908(3) 0.87962(12) 0.0371(7) Uani d . . . 1.0 . .
C C65 0.7569(3) 0.4320(3) 0.89840(13) 0.0415(7) Uani d . . . 1.0 . .
H H65 0.82141 0.402897 0.889413 0.05 Uiso calc U . R 1.0 . .
C C66 0.7513(3) 0.5154(3) 0.93015(14) 0.0486(8) Uani d . . . 1.0 . .
H H66 0.811921 0.543914 0.942298 0.058 Uiso calc U . R 1.0 . .
C C67 0.6573(3) 0.5570(3) 0.94416(15) 0.0520(9) Uani d . . . 1.0 . .
H H67 0.653723 0.61448 0.965614 0.062 Uiso calc U . R 1.0 . .
C C68 0.5689(3) 0.5153(3) 0.92707(14) 0.0493(9) Uani d . . . 1.0 . .
H H68 0.504498 0.543186 0.937361 0.059 Uiso calc U . R 1.0 . .
C C69 0.5739(3) 0.4319(3) 0.89464(13) 0.0421(7) Uani d . . . 1.0 . .
H H69 0.513042 0.403262 0.882827 0.05 Uiso calc U . R 1.0 . .
C C70 0.6294(2) 0.2084(3) 0.86145(12) 0.0356(7) Uani d . . D 1.0 . .
C C71 0.5783(9) 0.1768(12) 0.9132(3) 0.039(3) Uani d U P DG 0.52(3) A 1
C C72 0.6236(8) 0.1991(12) 0.9601(4) 0.045(3) Uani d U P G 0.52(3) A 1
H H72 0.686672 0.234012 0.959185 0.054 Uiso calc U P R 0.52(3) A 1
C C73 0.5766(9) 0.1702(10) 1.0085(3) 0.050(3) Uani d U P G 0.52(3) A 1
H H73 0.607592 0.185482 1.04056 0.06 Uiso calc U P R 0.52(3) A 1
C C74 0.4844(11) 0.1191(11) 1.0099(2) 0.062(4) Uani d U P G 0.52(3) A 1
H H74 0.452277 0.099403 1.042891 0.074 Uiso calc U P R 0.52(3) A 1
C C75 0.4391(11) 0.0968(13) 0.9629(3) 0.059(4) Uani d U P G 0.52(3) A 1
H H75 0.376042 0.061853 0.963847 0.07 Uiso calc U P R 0.52(3) A 1
C C76 0.4861(9) 0.1256(12) 0.9146(2) 0.041(3) Uani d U P G 0.52(3) A 1
H H76 0.455121 0.110383 0.882471 0.05 Uiso calc U P R 0.52(3) A 1
C C71A 0.5644(14) 0.1845(15) 0.9096(5) 0.042(3) Uani d U P D 0.48(3) A 2
C C72A 0.6037(17) 0.2008(16) 0.9592(6) 0.054(4) Uani d U P . 0.48(3) A 2
H H72A 0.672083 0.222512 0.961871 0.064 Uiso calc U P R 0.48(3) A 2
C C73A 0.5404(18) 0.1847(15) 1.0056(5) 0.072(4) Uani d U P . 0.48(3) A 2
H H73A 0.566034 0.19662 1.039402 0.086 Uiso calc U P R 0.48(3) A 2
C C74A 0.4460(15) 0.1531(15) 1.0015(6) 0.071(4) Uani d U P . 0.48(3) A 2
H H74A 0.405663 0.139419 1.032918 0.085 Uiso calc U P R 0.48(3) A 2
C C75A 0.4047(12) 0.1395(13) 0.9541(5) 0.056(3) Uani d U P . 0.48(3) A 2
H H75A 0.33574 0.118569 0.952782 0.068 Uiso calc U P R 0.48(3) A 2
C C76A 0.4624(11) 0.1560(12) 0.9072(5) 0.042(3) Uani d U P . 0.48(3) A 2
H H76A 0.432727 0.147899 0.873909 0.051 Uiso calc U P R 0.48(3) A 2
C C77 0.6116(2) 0.0402(2) 0.82106(12) 0.0348(6) Uani d . . . 1.0 . .
C C78 0.6536(3) -0.0354(3) 0.85438(12) 0.0371(7) Uani d . . . 1.0 . .
C C79 0.6085(2) -0.1298(3) 0.85798(12) 0.0377(7) Uani d . . . 1.0 . .
H H79 0.636685 -0.180974 0.880587 0.045 Uiso calc U . R 1.0 . .
C C80 0.5227(2) -0.1523(3) 0.82939(12) 0.0364(7) Uani d . . . 1.0 . .
C C81 0.4866(2) -0.0770(3) 0.79449(13) 0.0371(7) Uani d . . . 1.0 . .
H H81 0.430191 -0.091441 0.773607 0.044 Uiso calc U . R 1.0 . .
C C82 0.5301(2) 0.0180(3) 0.78925(12) 0.0361(7) Uani d . . . 1.0 . .
C C83 0.7463(3) -0.0141(3) 0.88616(14) 0.0454(8) Uani d . . . 1.0 . .
H H83A 0.72762 0.033736 0.913618 0.068 Uiso calc U . R 1.0 . .
H H83B 0.800179 0.015104 0.862598 0.068 Uiso calc U . R 1.0 . .
H H83C 0.770939 -0.077508 0.902795 0.068 Uiso calc U . R 1.0 . .
C C84 0.4689(3) -0.2517(3) 0.83617(14) 0.0439(8) Uani d . . . 1.0 . .
H H84A 0.404922 -0.242657 0.856756 0.066 Uiso calc U . R 1.0 . .
H H84B 0.512456 -0.300843 0.854864 0.066 Uiso calc U . R 1.0 . .
H H84C 0.454052 -0.276788 0.801318 0.066 Uiso calc U . R 1.0 . .
C C85 0.4908(3) 0.0942(3) 0.74875(13) 0.0397(7) Uani d . . . 1.0 . .
H H85A 0.533227 0.091618 0.716114 0.06 Uiso calc U . R 1.0 . .
H H85B 0.493474 0.162331 0.76267 0.06 Uiso calc U . R 1.0 . .
H H85C 0.420133 0.07818 0.741178 0.06 Uiso calc U . R 1.0 . .
C C86 0.8756(2) 0.3876(2) 0.67332(12) 0.0332(6) Uani d . . . 1.0 . .
C C87 0.8938(3) 0.4982(3) 0.67001(12) 0.0358(7) Uani d . . . 1.0 . .
C C88 0.9931(3) 0.5350(3) 0.67367(13) 0.0402(7) Uani d . . . 1.0 . .
H H88 1.047971 0.489426 0.680472 0.048 Uiso calc U . R 1.0 . .
C C89 1.0111(3) 0.6383(3) 0.66731(14) 0.0472(8) Uani d . . . 1.0 . .
H H89 1.078281 0.66318 0.670387 0.057 Uiso calc U . R 1.0 . .
C C90 0.9324(3) 0.7052(3) 0.65657(13) 0.0477(8) Uani d . . . 1.0 . .
H H90 0.945359 0.775711 0.651871 0.057 Uiso calc U . R 1.0 . .
C C91 0.8346(3) 0.6689(3) 0.65271(14) 0.0473(8) Uani d . . . 1.0 . .
H H91 0.78014 0.714698 0.645436 0.057 Uiso calc U . R 1.0 . .
C C92 0.8154(3) 0.5663(3) 0.65935(13) 0.0401(7) Uani d . . . 1.0 . .
H H92 0.747804 0.542282 0.656593 0.048 Uiso calc U . R 1.0 . .
C C93 0.9040(2) 0.3215(3) 0.63574(12) 0.0339(6) Uani d . . . 1.0 . .
C C94 0.9595(2) 0.3418(2) 0.58437(12) 0.0365(7) Uani d . . . 1.0 . .
C C95 1.0638(3) 0.3623(3) 0.58343(14) 0.0459(8) Uani d . . . 1.0 . .
H H95 1.099113 0.361754 0.615577 0.055 Uiso calc U . R 1.0 . .
C C96 1.1161(3) 0.3835(3) 0.53549(16) 0.0523(9) Uani d . . . 1.0 . .
H H96 1.187142 0.39716 0.534961 0.063 Uiso calc U . R 1.0 . .
C C97 1.0652(3) 0.3847(3) 0.48867(15) 0.0489(9) Uani d . . . 1.0 . .
H H97 1.10076 0.400358 0.456023 0.059 Uiso calc U . R 1.0 . .
C C98 0.9625(3) 0.3632(3) 0.48942(14) 0.0463(8) Uani d . . . 1.0 . .
H H98 0.92761 0.362749 0.457184 0.056 Uiso calc U . R 1.0 . .
C C99 0.9101(3) 0.3421(3) 0.53705(13) 0.0417(7) Uani d . . . 1.0 . .
H H99 0.839322 0.327652 0.537194 0.05 Uiso calc U . R 1.0 . .
C C100 0.8743(2) 0.1392(2) 0.61968(12) 0.0349(6) Uani d . . . 1.0 . .
C C101 0.7910(3) 0.1105(3) 0.59126(12) 0.0366(7) Uani d . . . 1.0 . .
C C102 0.7985(3) 0.0213(3) 0.56413(13) 0.0431(8) Uani d . . . 1.0 . .
H H102 0.741153 -0.001182 0.546114 0.052 Uiso calc U . R 1.0 . .
C C103 0.8876(3) -0.0358(3) 0.56262(13) 0.0494(9) Uani d . . . 1.0 . .
C C104 0.9697(3) -0.0030(3) 0.59049(14) 0.0473(8) Uani d . . . 1.0 . .
H H104 1.031146 -0.04156 0.589427 0.057 Uiso calc U . R 1.0 . .
C C105 0.9655(3) 0.0839(3) 0.61989(13) 0.0418(7) Uani d . . . 1.0 . .
C C106 0.6933(3) 0.1716(3) 0.59179(13) 0.0405(7) Uani d . . . 1.0 . .
H H10A 0.655265 0.157746 0.560283 0.061 Uiso calc U . R 1.0 . .
H H10B 0.709347 0.243943 0.591798 0.061 Uiso calc U . R 1.0 . .
H H10C 0.651911 0.152855 0.623647 0.061 Uiso calc U . R 1.0 . .
C C107 0.8952(4) -0.1314(3) 0.53155(17) 0.0657(12) Uani d . . . 1.0 . .
H H10D 0.835511 -0.173736 0.540199 0.099 Uiso calc U . R 1.0 . .
H H10E 0.957311 -0.168859 0.540777 0.099 Uiso calc U . R 1.0 . .
H H10F 0.897822 -0.113475 0.493566 0.099 Uiso calc U . R 1.0 . .
C C108 1.0551(3) 0.1150(3) 0.65092(15) 0.0508(9) Uani d . . . 1.0 . .
H H10G 1.100224 0.056417 0.656854 0.076 Uiso calc U . R 1.0 . .
H H10H 1.030689 0.14019 0.6851 0.076 Uiso calc U . R 1.0 . .
H H10I 1.092837 0.168633 0.631007 0.076 Uiso calc U . R 1.0 . .
Cl Cl1 0.25046(6) 0.95156(6) 0.71344(3) 0.0387(2) Uani d . . . 1.0 . .
Cl Cl2 0.74931(6) 0.02097(6) 0.71402(3) 0.0378(2) Uani d . . . 1.0 . .
N N1 0.22056(19) 0.6702(2) 0.79566(10) 0.0331(5) Uani d . . . 1.0 . .
N N2 0.1539(2) 0.8173(2) 0.82097(10) 0.0343(6) Uani d . . . 1.0 . .
N N3 0.31722(19) 0.6380(2) 0.71289(10) 0.0321(5) Uani d . . . 1.0 . .
N N4 0.3672(2) 0.7529(2) 0.65044(10) 0.0331(5) Uani d . . . 1.0 . .
N N5 0.71963(19) 0.2909(2) 0.79616(10) 0.0345(6) Uani d . . . 1.0 . .
N N6 0.6495(2) 0.1418(2) 0.82101(10) 0.0350(6) Uani d . . . 1.0 . .
N N7 0.81777(19) 0.3328(2) 0.71413(10) 0.0336(5) Uani d . . . 1.0 . .
N N8 0.8649(2) 0.2274(2) 0.65082(10) 0.0348(6) Uani d . . . 1.0 . .

loop_
_atom_site_aniso_label
_atom_site_aniso_U_11
_atom_site_aniso_U_22
_atom_site_aniso_U_33
_atom_site_aniso_U_12
_atom_site_aniso_U_13
_atom_site_aniso_U_23
B1 0.0309(16) 0.0398(18) 0.0345(17) 0.0026(14) -0.0022(13) 0.0031(14)
B2 0.0291(16) 0.0425(18) 0.0311(16) 0.0020(14) -0.0037(13) 0.0027(14)
B3 0.0275(15) 0.0330(16) 0.0399(18) 0.0067(13) -0.0045(13) -0.0012(14)
B4 0.0265(15) 0.0424(18) 0.0309(16) 0.0016(14) -0.0043(13) 0.0027(14)
C1 0.0319(15) 0.0390(16) 0.0329(15) 0.0047(12) -0.0040(12) 0.0028(12)
C2 0.0278(14) 0.0389(15) 0.0311(14) 0.0013(12) -0.0014(11) 0.0055(12)
C3 0.0353(16) 0.0417(17) 0.0270(14) 0.0021(13) 0.0005(12) 0.0027(12)
C4 0.0364(16) 0.0437(17) 0.0312(15) 0.0013(14) 0.0015(12) 0.0036(13)
C5 0.0445(18) 0.0454(18) 0.0372(16) 0.0110(15) 0.0002(14) 0.0045(14)
C6 0.053(2) 0.0413(18) 0.049(2) 0.0029(16) 0.0092(16) 0.0052(15)
C7 0.0451(19) 0.0463(19) 0.0485(19) -0.0060(15) 0.0095(15) 0.0005(15)
C8 0.0373(17) 0.0460(18) 0.0375(16) 0.0027(14) 0.0030(13) 0.0028(14)
C9 0.0316(15) 0.0416(16) 0.0290(14) 0.0014(13) -0.0027(12) 0.0035(12)
C10 0.0411(17) 0.0395(16) 0.0274(14) 0.0018(13) -0.0009(12) 0.0009(12)
C11 0.0413(18) 0.0466(18) 0.0323(15) 0.0050(14) -0.0007(13) 0.0025(13)
C12 0.055(2) 0.0489(19) 0.0350(16) 0.0107(16) -0.0060(15) 0.0049(14)
C13 0.069(2) 0.0442(18) 0.0339(16) -0.0017(17) -0.0019(16) 0.0054(14)
C14 0.051(2) 0.051(2) 0.0392(17) -0.0082(16) 0.0021(15) 0.0033(15)
C15 0.0392(17) 0.0448(17) 0.0378(16) -0.0006(14) -0.0012(13) 0.0004(13)
C16 0.0336(15) 0.0410(16) 0.0304(15) 0.0028(13) -0.0027(12) 0.0039(12)
C17 0.0351(16) 0.0407(16) 0.0313(15) -0.0002(13) 0.0025(12) 0.0021(12)
C18 0.0423(17) 0.0445(17) 0.0338(16) 0.0016(14) 0.0012(13) 0.0027(13)
C19 0.0447(18) 0.056(2) 0.0342(16) 0.0005(16) -0.0019(14) 0.0031(15)
C20 0.049(2) 0.054(2) 0.0375(17) 0.0025(16) 0.0087(14) 0.0001(15)
C21 0.0400(18) 0.056(2) 0.0446(18) 0.0095(16) 0.0060(14) 0.0046(16)
C22 0.0384(17) 0.0490(18) 0.0370(16) 0.0047(14) 0.0026(13) 0.0033(14)
C23 0.0322(15) 0.0364(15) 0.0319(14) 0.0035(12) 0.0028(12) 0.0034(12)
C24 0.0324(15) 0.0393(16) 0.0296(14) 0.0001(12) -0.0006(12) 0.0014(12)
C25 0.0341(15) 0.0418(16) 0.0317(14) 0.0017(13) -0.0038(12) 0.0043(12)
C26 0.0350(16) 0.0412(16) 0.0336(15) 0.0022(13) 0.0050(12) 0.0029(12)
C27 0.0354(16) 0.0421(16) 0.0295(14) -0.0034(13) -0.0001(12) -0.0007(12)
C28 0.0312(15) 0.0471(17) 0.0269(14) -0.0002(13) -0.0001(12) 0.0032(12)
C29 0.0376(16) 0.0406(16) 0.0410(17) 0.0014(13) -0.0062(13) -0.0020(13)
C30 0.0406(17) 0.0421(17) 0.0429(17) 0.0032(14) -0.0008(14) 0.0003(14)
C31 0.0343(17) 0.056(2) 0.0390(17) 0.0026(15) -0.0055(13) -0.0005(15)
C32 0.0281(14) 0.0416(16) 0.0315(15) 0.0051(12) -0.0005(12) 0.0002(12)
C33 0.0390(17) 0.0427(17) 0.0242(13) 0.0051(13) 0.0016(12) 0.0038(12)
C34 0.0417(18) 0.0425(17) 0.0332(15) 0.0028(14) -0.0028(13) 0.0047(13)
C35 0.063(2) 0.0435(18) 0.0346(16) -0.0025(16) -0.0052(15) 0.0018(14)
C36 0.070(2) 0.0412(18) 0.0342(16) 0.0137(17) 0.0016(16) 0.0021(13)
C37 0.054(2) 0.048(2) 0.0388(17) 0.0191(17) 0.0046(15) 0.0064(15)
C38 0.0373(17) 0.0457(18) 0.0353(16) 0.0057(14) 0.0027(13) 0.0053(13)
C39 0.0282(14) 0.0413(16) 0.0321(15) 0.0038(12) -0.0055(12) 0.0019(12)
C40 0.0368(16) 0.0344(15) 0.0344(15) 0.0020(12) 0.0012(12) 0.0037(12)
C41 0.0467(18) 0.0442(18) 0.0332(16) 0.0027(14) -0.0021(14) 0.0019(13)
C42 0.058(2) 0.0413(17) 0.0359(17) 0.0036(16) 0.0018(15) 0.0046(13)
C43 0.065(2) 0.0397(17) 0.0397(18) 0.0029(16) 0.0154(16) 0.0034(14)
C44 0.0406(19) 0.066(2) 0.053(2) 0.0052(17) 0.0078(16) 0.0059(18)
C45 0.0376(17) 0.055(2) 0.0411(18) 0.0015(15) 0.0037(14) 0.0010(15)
C46 0.0370(16) 0.0370(15) 0.0276(14) 0.0000(13) 0.0003(12) 0.0020(12)
C47 0.0414(17) 0.0387(16) 0.0285(14) 0.0005(13) -0.0005(12) 0.0002(12)
C48 0.059(2) 0.0378(16) 0.0305(15) 0.0047(15) -0.0017(14) 0.0008(13)
C49 0.076(3) 0.0390(18) 0.0327(16) -0.0068(17) 0.0041(16) 0.0007(14)
C50 0.054(2) 0.0483(19) 0.0438(18) -0.0150(17) 0.0056(16) -0.0033(15)
C51 0.0397(17) 0.0469(18) 0.0352(16) -0.0065(14) 0.0024(13) -0.0047(13)
C52 0.0369(16) 0.0451(18) 0.0407(17) 0.0050(14) -0.0045(13) 0.0007(14)
C53 0.104(4) 0.044(2) 0.048(2) -0.016(2) 0.000(2) 0.0076(17)
C54 0.0392(18) 0.063(2) 0.057(2) -0.0045(17) -0.0064(16) -0.0092(18)
C55 0.0314(15) 0.0391(16) 0.0329(15) -0.0014(12) -0.0063(12) 0.0034(12)
C56 0.0287(14) 0.0397(16) 0.0333(15) 0.0010(12) -0.0059(12) -0.0016(12)
C57 0.0355(16) 0.0417(17) 0.0291(14) -0.0001(13) 0.0019(12) -0.0001(12)
C58 0.0377(17) 0.0475(18) 0.0314(15) -0.0018(14) -0.0018(12) 0.0022(13)
C59 0.047(2) 0.056(2) 0.0384(17) -0.0107(17) 0.0005(15) -0.0035(15)
C60 0.059(2) 0.0427(18) 0.051(2) -0.0033(17) 0.0097(17) -0.0046(15)
C61 0.047(2) 0.047(2) 0.056(2) 0.0056(16) 0.0102(16) -0.0009(16)
C62 0.0402(17) 0.0445(18) 0.0403(17) 0.0018(14) -0.0008(14) -0.0017(14)
C63 0.0330(15) 0.0434(17) 0.0297(14) 0.0038(13) -0.0039(12) 0.0006(12)
C64 0.0378(16) 0.0434(17) 0.0297(14) 0.0025(13) 0.0005(12) 0.0011(13)
C65 0.0410(18) 0.0471(18) 0.0365(16) 0.0006(14) -0.0048(13) 0.0002(14)
C66 0.053(2) 0.054(2) 0.0390(17) -0.0019(17) -0.0097(15) -0.0058(15)
C67 0.069(3) 0.050(2) 0.0386(18) 0.0052(18) -0.0054(17) -0.0098(15)
C68 0.051(2) 0.057(2) 0.0399(18) 0.0107(17) 0.0009(15) -0.0051(16)
C69 0.0380(17) 0.0529(19) 0.0354(16) 0.0014(15) -0.0021(13) -0.0037(14)
C70 0.0313(15) 0.0465(17) 0.0291(14) 0.0017(13) -0.0047(12) 0.0000(13)
C71 0.039(5) 0.054(7) 0.025(5) 0.001(4) -0.001(4) -0.001(4)
C72 0.042(5) 0.066(7) 0.026(4) -0.001(4) -0.004(3) -0.001(4)
C73 0.047(5) 0.075(6) 0.030(4) -0.008(5) -0.010(3) 0.004(4)
C74 0.077(7) 0.087(8) 0.022(3) -0.027(6) -0.004(4) 0.011(4)
C75 0.065(7) 0.075(8) 0.037(4) -0.032(6) 0.008(4) -0.003(4)
C76 0.047(5) 0.052(6) 0.025(3) -0.005(4) -0.006(3) 0.000(3)
C71A 0.052(6) 0.041(6) 0.034(5) -0.004(5) -0.002(4) 0.000(4)
C72A 0.056(6) 0.061(8) 0.044(6) -0.007(6) -0.005(4) 0.002(5)
C73A 0.081(8) 0.104(10) 0.030(4) -0.015(8) -0.010(5) 0.009(5)
C74A 0.079(7) 0.094(9) 0.038(4) -0.018(7) 0.010(5) 0.008(5)
C75A 0.065(6) 0.059(7) 0.044(4) -0.012(5) 0.010(4) -0.002(4)
C76A 0.049(5) 0.044(6) 0.034(4) -0.001(4) 0.001(3) 0.002(4)
C77 0.0341(15) 0.0388(16) 0.0310(14) 0.0002(13) 0.0006(12) 0.0040(12)
C78 0.0356(16) 0.0446(17) 0.0308(15) 0.0014(13) -0.0008(12) 0.0024(13)
C79 0.0366(16) 0.0427(17) 0.0329(15) 0.0085(13) -0.0002(12) 0.0059(13)
C80 0.0360(16) 0.0389(16) 0.0338(15) 0.0031(13) 0.0025(12) 0.0000(12)
C81 0.0329(15) 0.0415(16) 0.0371(16) 0.0034(13) -0.0052(12) -0.0017(13)
C82 0.0341(16) 0.0387(16) 0.0352(15) 0.0018(13) -0.0031(12) 0.0033(12)
C83 0.0408(18) 0.053(2) 0.0422(18) -0.0003(15) -0.0084(14) 0.0056(15)
C84 0.0403(17) 0.0441(18) 0.0467(18) -0.0002(14) -0.0009(14) 0.0048(14)
C85 0.0364(16) 0.0434(17) 0.0393(16) 0.0028(13) -0.0070(13) 0.0037(13)
C86 0.0289(14) 0.0409(16) 0.0295(14) 0.0004(12) -0.0003(11) 0.0019(12)
C87 0.0385(16) 0.0423(17) 0.0263(14) -0.0038(13) 0.0000(12) 0.0004(12)
C88 0.0354(16) 0.0495(19) 0.0355(16) -0.0026(14) -0.0001(13) -0.0015(14)
C89 0.050(2) 0.054(2) 0.0374(17) -0.0152(17) 0.0040(15) -0.0037(15)
C90 0.068(2) 0.0408(18) 0.0345(17) -0.0103(17) 0.0009(16) -0.0004(13)
C91 0.063(2) 0.0431(18) 0.0354(17) 0.0058(17) -0.0051(15) 0.0022(14)
C92 0.0398(17) 0.0434(17) 0.0371(16) 0.0011(14) -0.0063(13) 0.0014(13)
C93 0.0280(14) 0.0411(16) 0.0327(15) -0.0007(12) -0.0054(12) 0.0025(12)
C94 0.0372(16) 0.0384(16) 0.0334(15) 0.0028(13) 0.0022(12) -0.0004(12)
C95 0.0382(17) 0.057(2) 0.0421(18) 0.0008(15) 0.0008(14) -0.0010(15)
C96 0.0426(19) 0.062(2) 0.052(2) -0.0037(17) 0.0127(16) -0.0007(17)
C97 0.061(2) 0.0423(18) 0.0415(18) -0.0001(16) 0.0164(16) -0.0009(14)
C98 0.062(2) 0.0422(17) 0.0342(16) -0.0010(16) 0.0026(15) -0.0024(13)
C99 0.0451(18) 0.0435(17) 0.0363(16) -0.0005(14) -0.0011(14) 0.0013(13)
C100 0.0376(16) 0.0373(15) 0.0294(14) 0.0049(13) -0.0004(12) 0.0019(12)
C101 0.0416(17) 0.0389(16) 0.0290(14) 0.0033(13) -0.0032(12) 0.0041(12)
C102 0.058(2) 0.0410(17) 0.0305(15) -0.0023(15) -0.0052(14) 0.0006(13)
C103 0.077(3) 0.0391(17) 0.0315(16) 0.0115(17) 0.0001(16) 0.0015(14)
C104 0.051(2) 0.0449(19) 0.0445(18) 0.0173(16) 0.0030(15) 0.0060(15)
C105 0.0394(18) 0.0466(18) 0.0384(17) 0.0081(14) 0.0025(13) 0.0072(14)
C106 0.0372(16) 0.0444(17) 0.0401(17) 0.0010(14) -0.0077(13) 0.0005(13)
C107 0.105(4) 0.046(2) 0.045(2) 0.018(2) 0.002(2) -0.0078(17)
C108 0.0397(18) 0.063(2) 0.049(2) 0.0108(17) -0.0049(15) 0.0103(17)
Cl1 0.0396(4) 0.0395(4) 0.0363(4) 0.0041(3) -0.0004(3) 0.0047(3)
Cl2 0.0383(4) 0.0386(4) 0.0365(4) -0.0002(3) -0.0018(3) -0.0004(3)
N1 0.0308(12) 0.0390(13) 0.0291(12) 0.0026(11) -0.0017(10) 0.0031(10)
N2 0.0335(13) 0.0382(14) 0.0308(12) 0.0050(11) -0.0006(10) 0.0027(10)
N3 0.0301(12) 0.0372(13) 0.0290(12) 0.0039(10) -0.0030(10) 0.0013(10)
N4 0.0309(12) 0.0374(13) 0.0306(12) 0.0030(10) 0.0010(10) 0.0029(10)
N5 0.0296(12) 0.0414(14) 0.0324(13) 0.0011(11) -0.0017(10) 0.0007(11)
N6 0.0353(13) 0.0412(14) 0.0284(12) -0.0019(11) -0.0014(10) 0.0007(10)
N7 0.0293(12) 0.0393(14) 0.0321(13) -0.0010(10) -0.0033(10) 0.0033(10)
N8 0.0341(13) 0.0382(13) 0.0319(13) 0.0016(11) -0.0011(10) 0.0016(10)

loop_
_atom_type_symbol
_atom_type_description
_atom_type_scat_dispersion_real
_atom_type_scat_dispersion_imag
_atom_type_scat_source
C C 0.0181 0.0091 'International Tables Vol C Tables 4.2.6.8 and 6.1.1.4'
H H 0.0000 0.0000 'International Tables Vol C Tables 4.2.6.8 and 6.1.1.4'
B B 0.0090 0.0039 'International Tables Vol C Tables 4.2.6.8 and 6.1.1.4'
Cl Cl 0.3639 0.7018 'International Tables Vol C Tables 4.2.6.8 and 6.1.1.4'
N N 0.0311 0.0180 'International Tables Vol C Tables 4.2.6.8 and 6.1.1.4'

loop_
_geom_angle_atom_site_label_1
_geom_angle_atom_site_label_2
_geom_angle_atom_site_label_3
_geom_angle
C2 B1 C1 113.6(3)
C2 B1 Cl1 124.2(3)
C1 B1 Cl1 122.2(3)
N3 B2 N1 114.9(3)
N3 B2 C3 121.2(3)
N1 B2 C3 124.0(3)
C56 B3 C55 113.9(3)
C56 B3 Cl2 124.0(3)
C55 B3 Cl2 122.0(3)
N7 B4 N5 115.0(3)
N7 B4 C57 121.2(3)
N5 B4 C57 123.8(3)
N2 C1 N1 106.3(3)
N2 C1 B1 131.2(3)
N1 C1 B1 122.4(3)
N4 C2 N3 105.5(3)
N4 C2 B1 131.3(3)
N3 C2 B1 123.2(3)
C8 C3 C4 117.2(3)
C8 C3 B2 121.7(3)
C4 C3 B2 121.0(3)
C5 C4 C3 121.2(3)
C5 C4 H4 119.4
C3 C4 H4 119.4
C6 C5 C4 120.4(3)
C6 C5 H5 119.8
C4 C5 H5 119.8
C5 C6 C7 119.6(3)
C5 C6 H6 120.2
C7 C6 H6 120.2
C8 C7 C6 119.5(4)
C8 C7 H7 120.2
C6 C7 H7 120.2
C7 C8 C3 122.0(3)
C7 C8 H8 119.0
C3 C8 H8 119.0
C16 C9 N1 108.1(3)
C16 C9 C10 125.7(3)
N1 C9 C10 126.1(3)
C15 C10 C11 118.3(3)
C15 C10 C9 119.7(3)
C11 C10 C9 122.0(3)
C12 C11 C10 121.1(3)
C12 C11 H11 119.4
C10 C11 H11 119.4
C11 C12 C13 119.6(4)
C11 C12 H12 120.2
C13 C12 H12 120.2
C14 C13 C12 120.4(3)
C14 C13 H13 119.8
C12 C13 H13 119.8
C13 C14 C15 119.8(4)
C13 C14 H14 120.1
C15 C14 H14 120.1
C14 C15 C10 120.8(3)
C14 C15 H15 119.6
C10 C15 H15 119.6
C9 C16 N2 108.0(3)
C9 C16 C17 129.0(3)
N2 C16 C17 122.7(3)
C22 C17 C18 118.6(3)
C22 C17 C16 122.2(3)
C18 C17 C16 119.2(3)
C19 C18 C17 120.5(3)
C19 C18 H18 119.7
C17 C18 H18 119.7
C20 C19 C18 120.3(3)
C20 C19 H19 119.9
C18 C19 H19 119.9
C21 C20 C19 119.3(3)
C21 C20 H20 120.4
C19 C20 H20 120.4
C20 C21 C22 120.8(3)
C20 C21 H21 119.6
C22 C21 H21 119.6
C17 C22 C21 120.5(3)
C17 C22 H22 119.7
C21 C22 H22 119.7
C24 C23 C28 122.0(3)
C24 C23 N2 119.4(3)
C28 C23 N2 118.5(3)
C25 C24 C23 118.5(3)
C25 C24 C29 119.9(3)
C23 C24 C29 121.6(3)
C24 C25 C26 121.5(3)
C24 C25 H25 119.2
C26 C25 H25 119.2
C27 C26 C25 118.3(3)
C27 C26 C30 122.1(3)
C25 C26 C30 119.6(3)
C26 C27 C28 122.1(3)
C26 C27 H27 118.9
C28 C27 H27 118.9
C23 C28 C27 117.3(3)
C23 C28 C31 122.0(3)
C27 C28 C31 120.6(3)
C24 C29 H29A 109.5
C24 C29 H29B 109.5
H29A C29 H29B 109.5
C24 C29 H29C 109.5
H29A C29 H29C 109.5
H29B C29 H29C 109.5
C26 C30 H30A 109.5
C26 C30 H30B 109.5
H30A C30 H30B 109.5
C26 C30 H30C 109.5
H30A C30 H30C 109.5
H30B C30 H30C 109.5
C28 C31 H31A 109.5
C28 C31 H31B 109.5
H31A C31 H31B 109.5
C28 C31 H31C 109.5
H31A C31 H31C 109.5
H31B C31 H31C 109.5
C39 C32 N3 107.8(3)
C39 C32 C33 125.1(3)
N3 C32 C33 127.0(3)
C34 C33 C38 118.5(3)
C34 C33 C32 121.0(3)
C38 C33 C32 120.3(3)
C35 C34 C33 121.1(3)
C35 C34 H34 119.4
C33 C34 H34 119.4
C34 C35 C36 119.8(4)
C34 C35 H35 120.1
C36 C35 H35 120.1
C37 C36 C35 119.6(3)
C37 C36 H36 120.2
C35 C36 H36 120.2
C36 C37 C38 120.5(3)
C36 C37 H37 119.8
C38 C37 H37 119.8
C37 C38 C33 120.5(4)
C37 C38 H38 119.7
C33 C38 H38 119.7
C32 C39 N4 108.7(3)
C32 C39 C40 128.6(3)
N4 C39 C40 122.5(3)
C45 C40 C41 118.9(3)
C45 C40 C39 120.4(3)
C41 C40 C39 120.7(3)
C42 C41 C40 119.8(3)
C42 C41 H41 120.1
C40 C41 H41 120.1
C43 C42 C41 121.2(3)
C43 C42 H42 119.4
C41 C42 H42 119.4
C42 C43 C44 119.5(3)
C42 C43 H43 120.3
C44 C43 H43 120.3
C43 C44 C45 119.9(4)
C43 C44 H44 120.1
C45 C44 H44 120.1
C40 C45 C44 120.8(3)
C40 C45 H45 119.6
C44 C45 H45 119.6
C51 C46 C47 123.0(3)
C51 C46 N4 119.0(3)
C47 C46 N4 118.0(3)
C48 C47 C46 117.8(3)
C48 C47 C52 120.7(3)
C46 C47 C52 121.4(3)
C47 C48 C49 121.6(3)
C47 C48 H48 119.2
C49 C48 H48 119.2
C50 C49 C48 118.2(3)
C50 C49 C53 121.1(4)
C48 C49 C53 120.7(4)
C49 C50 C51 122.9(4)
C49 C50 H50 118.6
C51 C50 H50 118.6
C46 C51 C50 116.4(3)
C46 C51 C54 122.3(3)
C50 C51 C54 121.2(3)
C47 C52 H52A 109.5
C47 C52 H52B 109.5
H52A C52 H52B 109.5
C47 C52 H52C 109.5
H52A C52 H52C 109.5
H52B C52 H52C 109.5
C49 C53 H53A 109.5
C49 C53 H53B 109.5
H53A C53 H53B 109.5
C49 C53 H53C 109.5
H53A C53 H53C 109.5
H53B C53 H53C 109.5
C51 C54 H54A 109.5
C51 C54 H54B 109.5
H54A C54 H54B 109.5
C51 C54 H54C 109.5
H54A C54 H54C 109.5
H54B C54 H54C 109.5
N6 C55 N5 106.6(3)
N6 C55 B3 131.6(3)
N5 C55 B3 121.8(3)
N8 C56 N7 105.8(3)
N8 C56 B3 131.4(3)
N7 C56 B3 122.7(3)
C62 C57 C58 117.3(3)
C62 C57 B4 121.6(3)
C58 C57 B4 121.0(3)
C59 C58 C57 121.5(3)
C59 C58 H58 119.3
C57 C58 H58 119.3
C58 C59 C60 120.2(4)
C58 C59 H59 119.9
C60 C59 H59 119.9
C59 C60 C61 119.9(4)
C59 C60 H60 120.0
C61 C60 H60 120.0
C60 C61 C62 119.8(4)
C60 C61 H61 120.1
C62 C61 H61 120.1
C57 C62 C61 121.3(3)
C57 C62 H62 119.3
C61 C62 H62 119.3
C70 C63 N5 107.8(3)
C70 C63 C64 126.0(3)
N5 C63 C64 126.2(3)
C65 C64 C69 119.3(3)
C65 C64 C63 121.5(3)
C69 C64 C63 119.1(3)
C66 C65 C64 120.3(3)
C66 C65 H65 119.8
C64 C65 H65 119.8
C67 C66 C65 120.1(4)
C67 C66 H66 120.0
C65 C66 H66 120.0
C68 C67 C66 120.2(4)
C68 C67 H67 119.9
C66 C67 H67 119.9
C67 C68 C69 120.0(4)
C67 C68 H68 120.0
C69 C68 H68 120.0
C64 C69 C68 120.0(3)
C64 C69 H69 120.0
C68 C69 H69 120.0
C63 C70 N6 108.8(3)
C63 C70 C71A 126.5(8)
N6 C70 C71A 124.5(7)
C63 C70 C71 127.9(6)
N6 C70 C71 123.0(7)
C72 C71 C76 120.0
C72 C71 C70 119.5(7)
C76 C71 C70 120.5(7)
C71 C72 C73 120.0
C71 C72 H72 120.0
C73 C72 H72 120.0
C74 C73 C72 120.0
C74 C73 H73 120.0
C72 C73 H73 120.0
C73 C74 C75 120.0
C73 C74 H74 120.0
C75 C74 H74 120.0
C76 C75 C74 120.0
C76 C75 H75 120.0
C74 C75 H75 120.0
C75 C76 C71 120.0
C75 C76 H76 120.0
C71 C76 H76 120.0
C76A C71A C72A 118.5(9)
C76A C71A C70 122.5(12)
C72A C71A C70 118.6(12)
C71A C72A C73A 119.5(13)
C71A C72A H72A 120.3
C73A C72A H72A 120.3
C74A C73A C72A 119.8(11)
C74A C73A H73A 120.1
C72A C73A H73A 120.1
C73A C74A C75A 122.2(10)
C73A C74A H74A 118.9
C75A C74A H74A 118.9
C74A C75A C76A 120.6(10)
C74A C75A H75A 119.7
C76A C75A H75A 119.7
C75A C76A C71A 119.3(9)
C75A C76A H76A 120.4
C71A C76A H76A 120.4
C82 C77 C78 120.4(3)
C82 C77 N6 119.6(3)
C78 C77 N6 119.9(3)
C79 C78 C77 118.8(3)
C79 C78 C83 120.4(3)
C77 C78 C83 120.8(3)
C78 C79 C80 122.2(3)
C78 C79 H79 118.9
C80 C79 H79 118.9
C81 C80 C79 117.3(3)
C81 C80 C84 120.2(3)
C79 C80 C84 122.4(3)
C82 C81 C80 122.3(3)
C82 C81 H81 118.9
C80 C81 H81 118.9
C81 C82 C77 118.8(3)
C81 C82 C85 119.6(3)
C77 C82 C85 121.6(3)
C78 C83 H83A 109.5
C78 C83 H83B 109.5
H83A C83 H83B 109.5
C78 C83 H83C 109.5
H83A C83 H83C 109.5
H83B C83 H83C 109.5
C80 C84 H84A 109.5
C80 C84 H84B 109.5
H84A C84 H84B 109.5
C80 C84 H84C 109.5
H84A C84 H84C 109.5
H84B C84 H84C 109.5
C82 C85 H85A 109.5
C82 C85 H85B 109.5
H85A C85 H85B 109.5
C82 C85 H85C 109.5
H85A C85 H85C 109.5
H85B C85 H85C 109.5
C93 C86 N7 107.8(3)
C93 C86 C87 125.5(3)
N7 C86 C87 126.6(3)
C92 C87 C88 118.9(3)
C92 C87 C86 121.1(3)
C88 C87 C86 119.8(3)
C89 C88 C87 119.8(3)
C89 C88 H88 120.1
C87 C88 H88 120.1
C90 C89 C88 120.7(3)
C90 C89 H89 119.7
C88 C89 H89 119.7
C89 C90 C91 119.5(3)
C89 C90 H90 120.2
C91 C90 H90 120.2
C90 C91 C92 120.5(4)
C90 C91 H91 119.8
C92 C91 H91 119.8
C91 C92 C87 120.6(3)
C91 C92 H92 119.7
C87 C92 H92 119.7
C86 C93 N8 108.3(3)
C86 C93 C94 128.7(3)
N8 C93 C94 122.8(3)
C99 C94 C95 118.9(3)
C99 C94 C93 121.4(3)
C95 C94 C93 119.7(3)
C96 C95 C94 120.1(3)
C96 C95 H95 120.0
C94 C95 H95 120.0
C97 C96 C95 120.2(4)
C97 C96 H96 119.9
C95 C96 H96 119.9
C98 C97 C96 119.8(3)
C98 C97 H97 120.1
C96 C97 H97 120.1
C97 C98 C99 120.2(3)
C97 C98 H98 119.9
C99 C98 H98 119.9
C94 C99 C98 120.9(3)
C94 C99 H99 119.6
C98 C99 H99 119.6
C101 C100 C105 122.4(3)
C101 C100 N8 118.6(3)
C105 C100 N8 119.0(3)
C102 C101 C100 118.1(3)
C102 C101 C106 120.5(3)
C100 C101 C106 121.3(3)
C103 C102 C101 121.7(3)
C103 C102 H102 119.2
C101 C102 H102 119.2
C102 C103 C104 118.2(3)
C102 C103 C107 120.9(4)
C104 C103 C107 120.9(4)
C103 C104 C105 122.7(3)
C103 C104 H104 118.6
C105 C104 H104 118.6
C104 C105 C100 116.8(3)
C104 C105 C108 121.0(3)
C100 C105 C108 122.2(3)
C101 C106 H10A 109.5
C101 C106 H10B 109.5
H10A C106 H10B 109.5
C101 C106 H10C 109.5
H10A C106 H10C 109.5
H10B C106 H10C 109.5
C103 C107 H10D 109.5
C103 C107 H10E 109.5
H10D C107 H10E 109.5
C103 C107 H10F 109.5
H10D C107 H10F 109.5
H10E C107 H10F 109.5
C105 C108 H10G 109.5
C105 C108 H10H 109.5
H10G C108 H10H 109.5
C105 C108 H10I 109.5
H10G C108 H10I 109.5
H10H C108 H10I 109.5
C1 N1 C9 107.7(3)
C1 N1 B2 123.3(3)
C9 N1 B2 129.0(3)
C1 N2 C16 109.8(3)
C1 N2 C23 126.2(3)
C16 N2 C23 123.8(3)
C2 N3 C32 107.9(2)
C2 N3 B2 122.5(3)
C32 N3 B2 129.5(3)
C39 N4 C2 110.1(3)
C39 N4 C46 125.2(3)
C2 N4 C46 124.5(3)
C55 N5 C63 107.4(3)
C55 N5 B4 123.6(3)
C63 N5 B4 128.9(3)
C55 N6 C70 109.3(3)
C55 N6 C77 126.5(3)
C70 N6 C77 124.1(3)
C56 N7 C86 107.5(3)
C56 N7 B4 122.9(3)
C86 N7 B4 129.6(3)
C93 N8 C56 110.6(3)
C93 N8 C100 124.6(3)
C56 N8 C100 124.8(3)

loop_
_geom_bond_atom_site_label_1
_geom_bond_atom_site_label_2
_geom_bond_distance
B1 C2 1.472(5)
B1 C1 1.488(5)
B1 Cl1 1.814(4)
B2 N3 1.457(4)
B2 N1 1.457(5)
B2 C3 1.556(5)
B3 C56 1.476(5)
B3 C55 1.488(5)
B3 Cl2 1.818(4)
B4 N7 1.452(4)
B4 N5 1.452(5)
B4 C57 1.564(5)
C1 N2 1.383(4)
C1 N1 1.404(4)
C2 N4 1.392(4)
C2 N3 1.413(4)
C3 C8 1.394(5)
C3 C4 1.398(5)
C4 C5 1.384(5)
C4 H4 0.95
C5 C6 1.382(6)
C5 H5 0.95
C6 C7 1.388(6)
C6 H6 0.95
C7 C8 1.384(5)
C7 H7 0.95
C8 H8 0.95
C9 C16 1.356(5)
C9 N1 1.425(4)
C9 C10 1.480(4)
C10 C15 1.398(5)
C10 C11 1.399(5)
C11 C12 1.376(5)
C11 H11 0.95
C12 C13 1.393(6)
C12 H12 0.95
C13 C14 1.378(6)
C13 H13 0.95
C14 C15 1.386(5)
C14 H14 0.95
C15 H15 0.95
C16 N2 1.396(4)
C16 C17 1.479(4)
C17 C22 1.391(5)
C17 C18 1.395(5)
C18 C19 1.394(5)
C18 H18 0.95
C19 C20 1.389(5)
C19 H19 0.95
C20 C21 1.377(5)
C20 H20 0.95
C21 C22 1.393(5)
C21 H21 0.95
C22 H22 0.95
C23 C24 1.395(4)
C23 C28 1.401(5)
C23 N2 1.445(4)
C24 C25 1.385(5)
C24 C29 1.513(5)
C25 C26 1.400(5)
C25 H25 0.95
C26 C27 1.389(5)
C26 C30 1.506(5)
C27 C28 1.401(5)
C27 H27 0.95
C28 C31 1.499(4)
C29 H29A 0.98
C29 H29B 0.98
C29 H29C 0.98
C30 H30A 0.98
C30 H30B 0.98
C30 H30C 0.98
C31 H31A 0.98
C31 H31B 0.98
C31 H31C 0.98
C32 C39 1.353(5)
C32 N3 1.426(4)
C32 C33 1.475(5)
C33 C34 1.388(5)
C33 C38 1.398(5)
C34 C35 1.383(5)
C34 H34 0.95
C35 C36 1.396(6)
C35 H35 0.95
C36 C37 1.381(6)
C36 H36 0.95
C37 C38 1.384(5)
C37 H37 0.95
C38 H38 0.95
C39 N4 1.385(4)
C39 C40 1.488(4)
C40 C45 1.383(5)
C40 C41 1.400(5)
C41 C42 1.387(5)
C41 H41 0.95
C42 C43 1.371(6)
C42 H42 0.95
C43 C44 1.391(6)
C43 H43 0.95
C44 C45 1.393(5)
C44 H44 0.95
C45 H45 0.95
C46 C51 1.392(5)
C46 C47 1.392(5)
C46 N4 1.436(4)
C47 C48 1.387(5)
C47 C52 1.501(5)
C48 C49 1.392(6)
C48 H48 0.95
C49 C50 1.385(6)
C49 C53 1.509(5)
C50 C51 1.395(5)
C50 H50 0.95
C51 C54 1.498(5)
C52 H52A 0.98
C52 H52B 0.98
C52 H52C 0.98
C53 H53A 0.98
C53 H53B 0.98
C53 H53C 0.98
C54 H54A 0.98
C54 H54B 0.98
C54 H54C 0.98
C55 N6 1.385(4)
C55 N5 1.407(4)
C56 N8 1.385(4)
C56 N7 1.409(4)
C57 C62 1.390(5)
C57 C58 1.409(5)
C58 C59 1.375(6)
C58 H58 0.95
C59 C60 1.378(6)
C59 H59 0.95
C60 C61 1.388(6)
C60 H60 0.95
C61 C62 1.391(6)
C61 H61 0.95
C62 H62 0.95
C63 C70 1.355(5)
C63 N5 1.428(4)
C63 C64 1.484(5)
C64 C65 1.393(5)
C64 C69 1.395(5)
C65 C66 1.387(5)
C65 H65 0.95
C66 C67 1.385(6)
C66 H66 0.95
C67 C68 1.380(6)
C67 H67 0.95
C68 C69 1.398(5)
C68 H68 0.95
C69 H69 0.95
C70 N6 1.391(4)
C70 C71A 1.486(8)
C70 C71 1.494(5)
C71 C72 1.39
C71 C76 1.39
C72 C73 1.39
C72 H72 0.95
C73 C74 1.39
C73 H73 0.95
C74 C75 1.39
C74 H74 0.95
C75 C76 1.39
C75 H75 0.95
C76 H76 0.95
C71A C76A 1.397(16)
C71A C72A 1.399(15)
C72A C73A 1.422(17)
C72A H72A 0.95
C73A C74A 1.320(18)
C73A H73A 0.95
C74A C75A 1.352(16)
C74A H74A 0.95
C75A C76A 1.396(13)
C75A H75A 0.95
C76A H76A 0.95
C77 C82 1.401(5)
C77 C78 1.404(5)
C77 N6 1.436(4)
C78 C79 1.383(5)
C78 C83 1.516(5)
C79 C80 1.400(5)
C79 H79 0.95
C80 C81 1.396(5)
C80 C84 1.498(5)
C81 C82 1.382(5)
C81 H81 0.95
C82 C85 1.510(4)
C83 H83A 0.98
C83 H83B 0.98
C83 H83C 0.98
C84 H84A 0.98
C84 H84B 0.98
C84 H84C 0.98
C85 H85A 0.98
C85 H85B 0.98
C85 H85C 0.98
C86 C93 1.356(5)
C86 N7 1.435(4)
C86 C87 1.480(5)
C87 C92 1.389(5)
C87 C88 1.402(5)
C88 C89 1.389(6)
C88 H88 0.95
C89 C90 1.381(6)
C89 H89 0.95
C90 C91 1.382(6)
C90 H90 0.95
C91 C92 1.383(5)
C91 H91 0.95
C92 H92 0.95
C93 N8 1.382(4)
C93 C94 1.482(4)
C94 C99 1.382(5)
C94 C95 1.396(5)
C95 C96 1.391(5)
C95 H95 0.95
C96 C97 1.381(6)
C96 H96 0.95
C97 C98 1.378(6)
C97 H97 0.95
C98 C99 1.385(5)
C98 H98 0.95
C99 H99 0.95
C100 C101 1.394(5)
C100 C105 1.396(5)
C100 N8 1.433(4)
C101 C102 1.387(5)
C101 C106 1.508(5)
C102 C103 1.385(6)
C102 H102 0.95
C103 C104 1.390(6)
C103 C107 1.513(5)
C104 C105 1.391(6)
C104 H104 0.95
C105 C108 1.506(5)
C106 H10A 0.98
C106 H10B 0.98
C106 H10C 0.98
C107 H10D 0.98
C107 H10E 0.98
C107 H10F 0.98
C108 H10G 0.98
C108 H10H 0.98
C108 H10I 0.98
